data_2207356
loop_
_publ_author_name
'Sarah A. Barnett'
'Johnston, Andrea'
'Florence, Alastair J.'
'Kennedy, Alan R.'

_publ_section_title
;
 3,4-Dichloro-1-nitrobenzene--1,4-dioxane (4/1)
;
_journal_coeditor_code TK6265
_journal_issue 11
_journal_name_full 'Acta Crystallographica Section E'
_journal_page_first o3666
_journal_page_last o3667
_journal_paper_doi 10.1107/S1600536805030680
_journal_volume 61
_journal_year 2005
_chemical_formula_iupac 'C6 H3 Cl2 N1 O2, 0.25C4 H8 N2'
_chemical_formula_moiety 'C6 H3 Cl2 N1 O2, 0.25C4 H8 N2'
_chemical_formula_sum 'C7 H5 Cl2 N O2.5'
_chemical_formula_weight 214.02
_chemical_name_common (C6H3Cl2NO2)4.(C4H8N2)'
_chemical_name_systematic
;
3,4-dichloro-1-nitrobenzene--1,4-dioxane (4/1)
;
_space_group_IT_number 2
_symmetry_cell_setting triclinic
_symmetry_space_group_name_Hall '-P 1'
_symmetry_space_group_name_H-M 'P -1'
_atom_sites_solution_hydrogens geom
_atom_sites_solution_primary direct
_atom_sites_solution_secondary difmap
_cell_angle_alpha 69.347(2)
_cell_angle_beta 87.209(2)
_cell_angle_gamma 67.945(2)
_cell_formula_units_Z 4
_cell_length_a 7.3850(3)
_cell_length_b 9.7359(3)
_cell_length_c 13.7218(5)
_cell_measurement_reflns_used 3895
_cell_measurement_temperature 123(2)
_cell_measurement_theta_max 27.9
_cell_measurement_theta_min 1.0
_cell_volume 851.63(6)
_computing_cell_refinement
;
DENZO and COLLECT
;
_computing_data_collection
;
COLLECT (Hooft, 1988) and DENZO (Otwinowski & Minor, 1997)
;
_computing_data_reduction DENZO
_computing_molecular_graphics
;
SHELXTL (Bruker, 2000) and OLEX (Dolomanov et al., 2003)
;
_computing_publication_material 'SHELXL97 and PLATON (Spek 2003)'
_computing_structure_refinement 'SHELXL97 (Sheldrick, 1997)'
_computing_structure_solution 'SHELXS97 (Sheldrick, 1997)'
_diffrn_ambient_temperature 123(2)
_diffrn_measured_fraction_theta_full 0.994
_diffrn_measured_fraction_theta_max 0.994
_diffrn_measurement_device_type 'Nonius KappaCCD'
_diffrn_measurement_method '\w and \f'
_diffrn_radiation_monochromator graphite
_diffrn_radiation_source 'fine-focus sealed tube'
_diffrn_radiation_type MoK\a
_diffrn_radiation_wavelength 0.71073
_diffrn_reflns_av_R_equivalents 0.047
_diffrn_reflns_av_sigmaI/netI 0.044
_diffrn_reflns_limit_h_max 9
_diffrn_reflns_limit_h_min -9
_diffrn_reflns_limit_k_max 12
_diffrn_reflns_limit_k_min -12
_diffrn_reflns_limit_l_max 17
_diffrn_reflns_limit_l_min -17
_diffrn_reflns_number 15060
_diffrn_reflns_theta_full 27.8
_diffrn_reflns_theta_max 27.8
_diffrn_reflns_theta_min 1.6
_diffrn_standards_decay_% 0
_diffrn_standards_number 0
_exptl_absorpt_coefficient_mu 0.724
_exptl_absorpt_correction_type none
_exptl_crystal_colour colourless
_exptl_crystal_density_diffrn 1.669
_exptl_crystal_density_method 'not measured'
_exptl_crystal_description rod
_exptl_crystal_F_000 432
_exptl_crystal_size_max 0.60
_exptl_crystal_size_mid 0.20
_exptl_crystal_size_min 0.18
_refine_diff_density_max 0.27
_refine_diff_density_min -0.28
_refine_ls_extinction_method none
_refine_ls_goodness_of_fit_ref 1.04
_refine_ls_hydrogen_treatment refall
_refine_ls_matrix_type full
_refine_ls_number_parameters 266
_refine_ls_number_reflns 4003
_refine_ls_number_restraints 0
_refine_ls_restrained_S_all 1.04
_refine_ls_R_factor_all 0.050
_refine_ls_R_factor_gt 0.033
_refine_ls_shift/su_max 0.001
_refine_ls_shift/su_mean 0.000
_refine_ls_structure_factor_coef Fsqd
_refine_ls_weighting_details 'calc w = 1/[\s^2^(Fo^2^)+(0.0337P)^2^+0.3147P] where P = (Fo^2^+2Fc^2^)/3'
_refine_ls_weighting_scheme calc
_refine_ls_wR_factor_gt 0.073
_refine_ls_wR_factor_ref 0.081
_reflns_number_gt 3176
_reflns_number_total 4003
_reflns_threshold_expression I>2\s(I)
_cod_data_source_file tk6265.cif
_cod_data_source_block I
_cod_depositor_comments
;
The following automatic conversions were performed:
'_symmetry_cell_setting' value 'Triclinic' changed to 'triclinic'
according to '/home/saulius/struct/CIF-dictionaries/cif_core.dic'
dictionary named 'cif_core.dic' version 2.4.1 from 2010-06-29.

Automatic conversion script
Id: cif_fix_enum 1527 2010-12-29 10:47:43Z saulius 

The following automatic conversions were performed:

'_symmetry_cell_setting' value 'Triclinic' changed to 'triclinic'
according to /home/saulius/struct/CIF-dictionaries/cif_core.dic
dictionary named 'cif_core.dic' version 2.4.1 from 2010-06-29.

Automatic conversion script
Id: cif_fix_values 1715 2011-07-08 13:25:40Z adriana 
;
_cod_original_cell_volume 851.63(5)
_cod_original_formula_sum 'C7 H5 Cl2 N O2.50'
_cod_database_code 2207356
_cod_database_fobs_code 2207356

loop_
_symmetry_equiv_pos_as_xyz
'x, y, z'
'-x, -y, -z'

loop_
_atom_site_label
_atom_site_fract_x
_atom_site_fract_y
_atom_site_fract_z
_atom_site_U_iso_or_equiv
_atom_site_adp_type
_atom_site_calc_flag
_atom_site_occupancy
_atom_site_type_symbol
Cl1 0.62051(7) -0.10542(5) 0.15631(4) 0.02868(12) Uani d 1 Cl
Cl2 0.56440(7) 0.24589(6) 0.01370(3) 0.02641(12) Uani d 1 Cl
O1 0.1736(2) 0.23085(17) 0.45702(12) 0.0436(4) Uani d 1 O
O2 0.3028(2) -0.02196(16) 0.48900(10) 0.0327(3) Uani d 1 O
N1 0.2699(2) 0.11647(19) 0.43269(12) 0.0258(3) Uani d 1 N
C1 0.3486(3) 0.1463(2) 0.33009(13) 0.0211(4) Uani d 1 C
C2 0.4415(3) 0.0186(2) 0.29880(14) 0.0201(4) Uani d 1 C
C3 0.5085(3) 0.0494(2) 0.19999(14) 0.0205(4) Uani d 1 C
C4 0.4832(3) 0.2053(2) 0.13667(13) 0.0212(4) Uani d 1 C
C5 0.3906(3) 0.3299(2) 0.17175(14) 0.0227(4) Uani d 1 C
C6 0.3214(3) 0.3016(2) 0.26946(15) 0.0228(4) Uani d 1 C
Cl3 1.03628(7) 0.29879(5) 0.00375(3) 0.02794(12) Uani d 1 Cl
Cl4 0.81808(7) 0.41958(5) 0.18010(4) 0.03230(13) Uani d 1 Cl
O3 1.0807(2) -0.35332(16) 0.31897(11) 0.0339(3) Uani d 1 O
O4 1.2726(2) -0.31762(16) 0.19579(11) 0.0366(4) Uani d 1 O
N2 1.1469(2) -0.26881(18) 0.25055(12) 0.0263(3) Uani d 1 N
C7 1.0699(3) -0.0988(2) 0.23400(14) 0.0219(4) Uani d 1 C
C8 1.0946(3) 0.0051(2) 0.13951(14) 0.0223(4) Uani d 1 C
C9 1.0157(2) 0.1663(2) 0.12259(14) 0.0217(4) Uani d 1 C
C10 0.9190(2) 0.2191(2) 0.19974(14) 0.0226(4) Uani d 1 C
C11 0.8980(3) 0.1119(2) 0.29399(15) 0.0238(4) Uani d 1 C
C12 0.9717(3) -0.0484(2) 0.31118(15) 0.0240(4) Uani d 1 C
H2 0.455(3) -0.085(2) 0.3429(16) 0.025(5) Uiso d 1 H
H5 0.377(3) 0.434(3) 0.1269(17) 0.035(6) Uiso d 1 H
H6 0.258(3) 0.383(3) 0.2925(18) 0.036(6) Uiso d 1 H
H8 1.163(3) -0.033(2) 0.0863(15) 0.023(5) Uiso d 1 H
H11 0.829(3) 0.149(2) 0.3452(17) 0.032(6) Uiso d 1 H
H12 0.958(3) -0.124(2) 0.3727(16) 0.027(5) Uiso d 1 H
O5 0.4396(2) 0.65954(15) 0.42982(10) 0.0309(3) Uani d 1 O
C13 0.3659(3) 0.6189(2) 0.52986(16) 0.0314(5) Uani d 1 C
C14 0.3661(3) 0.4539(2) 0.56507(18) 0.0327(5) Uani d 1 C
H13A 0.449(3) 0.623(2) 0.5844(17) 0.033(6) Uiso d 1 H
H13B 0.235(3) 0.696(3) 0.5214(16) 0.031(6) Uiso d 1 H
H14A 0.282(3) 0.449(3) 0.5166(18) 0.040(7) Uiso d 1 H
H14B 0.324(3) 0.424(3) 0.6353(18) 0.033(6) Uiso d 1 H

loop_
_atom_site_aniso_label
_atom_site_aniso_U_11
_atom_site_aniso_U_22
_atom_site_aniso_U_33
_atom_site_aniso_U_12
_atom_site_aniso_U_13
_atom_site_aniso_U_23
Cl1 0.0340(3) 0.0252(2) 0.0304(2) -0.0106(2) 0.00622(19) -0.01528(19)
Cl2 0.0289(2) 0.0313(2) 0.0184(2) -0.0137(2) 0.00469(17) -0.00619(18)
O1 0.0620(10) 0.0296(8) 0.0371(9) -0.0138(7) 0.0248(8) -0.0162(7)
O2 0.0473(9) 0.0254(7) 0.0238(7) -0.0182(7) 0.0092(6) -0.0033(6)
N1 0.0323(9) 0.0258(8) 0.0216(8) -0.0143(7) 0.0060(7) -0.0083(7)
C1 0.0239(9) 0.0223(9) 0.0181(8) -0.0111(7) 0.0030(7) -0.0061(7)
C2 0.0232(9) 0.0174(9) 0.0198(9) -0.0098(7) -0.0014(7) -0.0042(7)
C3 0.0209(9) 0.0201(9) 0.0219(9) -0.0085(7) 0.0006(7) -0.0084(7)
C4 0.0215(9) 0.0265(9) 0.0165(8) -0.0116(8) 0.0014(7) -0.0061(7)
C5 0.0265(10) 0.0193(9) 0.0216(9) -0.0113(8) -0.0001(7) -0.0035(7)
C6 0.0247(9) 0.0186(9) 0.0245(9) -0.0089(8) 0.0020(7) -0.0063(8)
Cl3 0.0295(2) 0.0232(2) 0.0241(2) -0.01112(19) 0.00357(18) 0.00041(18)
Cl4 0.0313(3) 0.0179(2) 0.0404(3) -0.00612(19) 0.0082(2) -0.0063(2)
O3 0.0415(8) 0.0216(7) 0.0356(8) -0.0160(6) 0.0062(6) -0.0031(6)
O4 0.0539(9) 0.0244(7) 0.0307(8) -0.0127(7) 0.0137(7) -0.0128(6)
N2 0.0340(9) 0.0206(8) 0.0224(8) -0.0118(7) -0.0004(7) -0.0040(6)
C7 0.0230(9) 0.0168(9) 0.0239(9) -0.0082(7) -0.0017(7) -0.0038(7)
C8 0.0201(9) 0.0250(9) 0.0219(9) -0.0096(8) 0.0008(7) -0.0074(8)
C9 0.0192(9) 0.0212(9) 0.0215(9) -0.0097(7) 0.0004(7) -0.0017(7)
C10 0.0170(8) 0.0176(9) 0.0284(10) -0.0050(7) 0.0001(7) -0.0041(7)
C11 0.0228(9) 0.0233(9) 0.0242(9) -0.0078(8) 0.0037(7) -0.0084(8)
C12 0.0237(9) 0.0233(9) 0.0218(9) -0.0105(8) 0.0018(7) -0.0028(8)
O5 0.0418(8) 0.0180(7) 0.0263(7) -0.0080(6) 0.0038(6) -0.0045(6)
C13 0.0391(12) 0.0215(10) 0.0288(11) -0.0062(9) 0.0031(9) -0.0093(8)
C14 0.0389(12) 0.0260(11) 0.0305(11) -0.0125(9) 0.0063(9) -0.0074(9)

loop_
_atom_type_symbol
_atom_type_description
_atom_type_scat_dispersion_real
_atom_type_scat_dispersion_imag
_atom_type_scat_source
Cl Cl 0.1484 0.1585 'International Tables Vol C Tables 4.2.6.8 and 6.1.1.4'
O O 0.0106 0.0060 'International Tables Vol C Tables 4.2.6.8 and 6.1.1.4'
N N 0.0061 0.0033 'International Tables Vol C Tables 4.2.6.8 and 6.1.1.4'
C C 0.0033 0.0016 'International Tables Vol C Tables 4.2.6.8 and 6.1.1.4'
H H 0.0000 0.0000 'International Tables Vol C Tables 4.2.6.8 and 6.1.1.4'

loop_
_geom_angle_atom_site_label_1
_geom_angle_atom_site_label_2
_geom_angle_atom_site_label_3
_geom_angle_site_symmetry_1
_geom_angle_site_symmetry_3
_geom_angle
O1 N1 O2 . . 123.55(16)
O1 N1 C1 . . 118.33(15)
O2 N1 C1 . . 118.12(15)
C2 C1 C6 . . 123.79(17)
C2 C1 N1 . . 118.21(15)
C6 C1 N1 . . 117.98(16)
C1 C2 C3 . . 117.56(16)
C1 C2 H2 . . 120.6(12)
C3 C2 H2 . . 121.8(12)
C2 C3 C4 . . 120.05(16)
C2 C3 Cl1 . . 119.27(13)
C4 C3 Cl1 . . 120.68(14)
C5 C4 C3 . . 120.44(16)
C5 C4 Cl2 . . 118.86(13)
C3 C4 Cl2 . . 120.70(14)
C6 C5 C4 . . 120.27(16)
C6 C5 H5 . . 121.6(14)
C4 C5 H5 . . 118.1(14)
C5 C6 C1 . . 117.88(18)
C5 C6 H6 . . 120.7(14)
C1 C6 H6 . . 121.4(14)
C9 Cl3 Cl4 . 2_765 160.34(6)
C10 Cl4 Cl3 . 2_765 123.59(6)
N2 O4 Cl2 . 2_755 146.92(11)
O4 N2 O3 . . 124.17(16)
O4 N2 C7 . . 118.39(15)
O3 N2 C7 . . 117.44(16)
C12 C7 C8 . . 122.88(17)
C12 C7 N2 . . 119.06(16)
C8 C7 N2 . . 118.03(16)
C9 C8 C7 . . 117.93(17)
C9 C8 H8 . . 120.8(11)
C7 C8 H8 . . 121.2(11)
C8 C9 C10 . . 120.03(16)
C8 C9 Cl3 . . 118.88(14)
C10 C9 Cl3 . . 121.07(14)
C9 C10 C11 . . 120.66(17)
C9 C10 Cl4 . . 120.86(14)
C11 C10 Cl4 . . 118.47(15)
C12 C11 C10 . . 120.06(18)
C12 C11 H11 . . 119.6(13)
C10 C11 H11 . . 120.3(13)
C11 C12 C7 . . 118.40(17)
C11 C12 H12 . . 122.7(13)
C7 C12 H12 . . 118.9(13)
C13 O5 C14 . 2_666 109.58(15)
O5 C13 C14 . . 110.90(17)
O5 C13 H13A . . 110.8(12)
C14 C13 H13A . . 108.0(12)
O5 C13 H13B . . 106.1(12)
C14 C13 H13B . . 110.6(13)
H13A C13 H13B . . 110.5(18)
O5 C14 C13 2_666 . 110.39(17)
O5 C14 H14A 2_666 . 108.9(14)
C13 C14 H14A . . 109.5(13)
O5 C14 H14B 2_666 . 106.7(12)
C13 C14 H14B . . 110.9(13)
H14A C14 H14B . . 110.3(18)

loop_
_geom_bond_atom_site_label_1
_geom_bond_atom_site_label_2
_geom_bond_site_symmetry_2
_geom_bond_distance
Cl1 C3 . 1.7232(18)
Cl2 C4 . 1.7239(17)
O1 N1 . 1.225(2)
O2 N1 . 1.2288(19)
N1 C1 . 1.471(2)
C1 C2 . 1.381(3)
C1 C6 . 1.386(2)
C2 C3 . 1.390(2)
C2 H2 . 0.95(2)
C3 C4 . 1.402(2)
C4 C5 . 1.389(3)
C5 C6 . 1.383(3)
C5 H5 . 0.95(2)
C6 H6 . 0.91(2)
Cl3 C9 . 1.7277(17)
Cl4 C10 . 1.7306(18)
O3 N2 . 1.2290(19)
O4 N2 . 1.226(2)
N2 C7 . 1.468(2)
C7 C12 . 1.383(3)
C7 C8 . 1.389(2)
C8 C9 . 1.388(3)
C8 H8 . 0.97(2)
C9 C10 . 1.389(3)
C10 C11 . 1.391(2)
C11 C12 . 1.379(3)
C11 H11 . 0.94(2)
C12 H12 . 0.93(2)
O5 C13 . 1.429(2)
O5 C14 2_666 1.431(2)
C13 C14 . 1.505(3)
C13 H13A . 1.01(2)
C13 H13B . 0.95(2)
C14 O5 2_666 1.431(2)
C14 H14A . 0.95(2)
C14 H14B . 0.98(2)

loop_
_geom_hbond_atom_site_label_D
_geom_hbond_atom_site_label_H
_geom_hbond_atom_site_label_A
_geom_hbond_site_symmetry_A
_geom_hbond_distance_DH
_geom_hbond_distance_HA
_geom_hbond_distance_DA
_geom_hbond_angle_DHA
C12 H12 O1 2_656 0.93(2) 2.51(2) 3.396(2) 158.0(17)
C6 H6 O3 1_465 0.91(2) 2.55(2) 3.452(2) 168.6(19)
C2 H2 O5 1_545 0.95(2) 2.39(2) 3.325(2) 168.4(16)

loop_
_geom_torsion_atom_site_label_1
_geom_torsion_atom_site_label_2
_geom_torsion_atom_site_label_3
_geom_torsion_atom_site_label_4
_geom_torsion_site_symmetry_1
_geom_torsion_site_symmetry_4
_geom_torsion
O1 N1 C1 C2 . . -174.18(17)
O2 N1 C1 C2 . . 5.1(3)
O1 N1 C1 C6 . . 4.5(3)
O2 N1 C1 C6 . . -176.17(16)
C6 C1 C2 C3 . . -1.0(3)
N1 C1 C2 C3 . . 177.61(15)
C1 C2 C3 C4 . . 0.9(3)
C1 C2 C3 Cl1 . . -178.56(13)
C2 C3 C4 C5 . . -0.3(3)
Cl1 C3 C4 C5 . . 179.16(14)
C2 C3 C4 Cl2 . . -179.71(13)
Cl1 C3 C4 Cl2 . . -0.3(2)
C3 C4 C5 C6 . . -0.3(3)
Cl2 C4 C5 C6 . . 179.12(14)
C4 C5 C6 C1 . . 0.2(3)
C2 C1 C6 C5 . . 0.4(3)
N1 C1 C6 C5 . . -178.19(16)
Cl2 O4 N2 O3 2_755 . 148.84(17)
Cl2 O4 N2 C7 2_755 . -31.2(3)
O4 N2 C7 C12 . . -162.35(17)
O3 N2 C7 C12 . . 17.6(2)
O4 N2 C7 C8 . . 19.4(3)
O3 N2 C7 C8 . . -160.61(17)
C12 C7 C8 C9 . . -0.3(3)
N2 C7 C8 C9 . . 177.85(16)
C7 C8 C9 C10 . . 1.2(3)
C7 C8 C9 Cl3 . . -177.58(13)
Cl4 Cl3 C9 C8 2_765 . -112.3(2)
Cl4 Cl3 C9 C10 2_765 . 69.0(3)
C8 C9 C10 C11 . . -0.7(3)
Cl3 C9 C10 C11 . . 178.06(14)
C8 C9 C10 Cl4 . . -179.56(14)
Cl3 C9 C10 Cl4 . . -0.8(2)
Cl3 Cl4 C10 C9 2_765 . -21.22(18)
Cl3 Cl4 C10 C11 2_765 . 159.87(12)
C9 C10 C11 C12 . . -0.8(3)
Cl4 C10 C11 C12 . . 178.15(15)
C10 C11 C12 C7 . . 1.6(3)
C8 C7 C12 C11 . . -1.1(3)
N2 C7 C12 C11 . . -179.23(17)
C14 O5 C13 C14 2_666 . -57.9(3)
O5 C13 C14 O5 . 2_666 58.4(2)
